data_2219598
loop_
_publ_author_name
'Zhang, Chun-Niu'
'Yang, Ming-Hua'

_publ_section_title
(<i>E</i>)-4-(4-Hydroxy-3-nitrobenzylideneamino)-1,5-dimethyl-2-phenyl-1<i>H</i>-pyrazol-3(2<i>H</i>)-one
_journal_coeditor_code HB2795
_journal_issue 10
_journal_name_full 'Acta Crystallographica Section E'
_journal_page_first o1988
_journal_paper_doi 10.1107/S1600536808030031
_journal_volume 64
_journal_year 2008
_chemical_formula_iupac 'C18 H16 N4 O4'
_chemical_formula_moiety 'C18 H16 N4 O4'
_chemical_formula_sum 'C18 H16 N4 O4'
_chemical_formula_weight 352.35
_chemical_name_systematic
;
(<i>E</i>)-4-(4-Hydroxy-3-nitrobenzylideneamino)-1,5-dimethyl-\
2-phenyl-1<i>H</i>-pyrazol-3(2<i>H</i>)-one
;
_space_group_IT_number 14
_symmetry_cell_setting monoclinic
_symmetry_space_group_name_Hall '-P 2ybc'
_symmetry_space_group_name_H-M 'P 1 21/c 1'
_atom_sites_solution_hydrogens geom
_atom_sites_solution_primary direct
_atom_sites_solution_secondary difmap
_audit_creation_method SHELXL-97
_cell_angle_alpha 90.00
_cell_angle_beta 95.00(3)
_cell_angle_gamma 90.00
_cell_formula_units_Z 4
_cell_length_a 7.5000(15)
_cell_length_b 7.8000(16)
_cell_length_c 28.900(6)
_cell_measurement_reflns_used 3012
_cell_measurement_temperature 298(2)
_cell_measurement_theta_max 25.20
_cell_measurement_theta_min 3.18
_cell_volume 1684.2(6)
_computing_cell_refinement 'SAINT (Bruker, 1999)'
_computing_data_collection 'SMART (Bruker, 1998)'
_computing_data_reduction 'SAINT (Bruker, 1999)'
_computing_molecular_graphics 'SHELXTL (Sheldrick, 2008)'
_computing_publication_material 'SHELXTL (Sheldrick, 2008)'
_computing_structure_refinement 'SHELXL97 (Sheldrick, 2008)'
_computing_structure_solution 'SHELXS97 (Sheldrick, 2008)'
_diffrn_ambient_temperature 298(2)
_diffrn_measured_fraction_theta_full 0.998
_diffrn_measured_fraction_theta_max 0.998
_diffrn_measurement_device_type 'Bruker APEXII CCD'
_diffrn_measurement_method '\f and \w'
_diffrn_radiation_monochromator graphite
_diffrn_radiation_source 'fine-focus sealed tube'
_diffrn_radiation_type MoK\a
_diffrn_radiation_wavelength 0.71073
_diffrn_reflns_av_R_equivalents 0.0625
_diffrn_reflns_av_sigmaI/netI 0.0571
_diffrn_reflns_limit_h_max 8
_diffrn_reflns_limit_h_min -8
_diffrn_reflns_limit_k_max 9
_diffrn_reflns_limit_k_min -9
_diffrn_reflns_limit_l_max 34
_diffrn_reflns_limit_l_min -34
_diffrn_reflns_number 12221
_diffrn_reflns_theta_full 25.20
_diffrn_reflns_theta_max 25.20
_diffrn_reflns_theta_min 3.18
_diffrn_standards_interval_count 0
_diffrn_standards_interval_time 0
_diffrn_standards_number 0
_exptl_absorpt_coefficient_mu 0.101
_exptl_absorpt_correction_T_max 0.982
_exptl_absorpt_correction_T_min 0.971
_exptl_absorpt_correction_type multi-scan
_exptl_absorpt_process_details '(SADABS; Sheldrick, 1996)'
_exptl_crystal_colour colourless
_exptl_crystal_density_diffrn 1.390
_exptl_crystal_density_method 'not measured'
_exptl_crystal_description block
_exptl_crystal_F_000 736
_exptl_crystal_size_max 0.29
_exptl_crystal_size_mid 0.22
_exptl_crystal_size_min 0.18
_refine_diff_density_max 0.217
_refine_diff_density_min -0.181
_refine_ls_extinction_method none
_refine_ls_goodness_of_fit_ref 0.830
_refine_ls_hydrogen_treatment constr
_refine_ls_matrix_type full
_refine_ls_number_parameters 238
_refine_ls_number_reflns 3012
_refine_ls_number_restraints 0
_refine_ls_restrained_S_all 0.830
_refine_ls_R_factor_all 0.0952
_refine_ls_R_factor_gt 0.0583
_refine_ls_shift/su_max 0.000
_refine_ls_shift/su_mean 0.000
_refine_ls_structure_factor_coef Fsqd
_refine_ls_weighting_details 'calc w=1/[\s^2^(Fo^2^)+(0.1P)^2^+0.3P] where P=(Fo^2^+2Fc^2^)/3'
_refine_ls_weighting_scheme calc
_refine_ls_wR_factor_gt 0.1345
_refine_ls_wR_factor_ref 0.1599
_reflns_number_gt 1762
_reflns_number_total 3012
_reflns_threshold_expression I>2\s(I)
_cod_data_source_file hb2795.cif
_cod_data_source_block I
_cod_original_sg_symbol_H-M 'P 21/c'
_cod_database_code 2219598
_cod_database_fobs_code 2219598

loop_
_symmetry_equiv_pos_as_xyz
'x, y, z'
'-x, y+1/2, -z+1/2'
'-x, -y, -z'
'x, -y-1/2, z-1/2'

loop_
_atom_site_type_symbol
_atom_site_label
_atom_site_fract_x
_atom_site_fract_y
_atom_site_fract_z
_atom_site_U_iso_or_equiv
_atom_site_adp_type
_atom_site_calc_flag
_atom_site_refinement_flags
_atom_site_occupancy
N N3 0.1353(3) 0.2354(3) 0.45196(7) 0.0455(5) Uani d . 1
N N1 -0.0863(3) 0.4373(3) 0.35252(7) 0.0467(5) Uani d . 1
N N2 -0.1349(3) 0.2664(3) 0.34216(7) 0.0476(5) Uani d . 1
O O1 -0.0566(2) -0.0019(2) 0.37369(6) 0.0537(5) Uani d . 1
O O2 0.6074(3) -0.0082(3) 0.63167(6) 0.0704(6) Uani d . 1
H H2 0.6225 -0.1096 0.6384 0.106 Uiso calc R 1
O O3 0.5569(3) -0.3329(3) 0.61887(8) 0.0807(7) Uani d . 1
O O4 0.3986(4) -0.4244(3) 0.55889(10) 0.1126(10) Uani d . 1
N N4 0.4606(3) -0.3063(3) 0.58221(9) 0.0648(7) Uani d . 1
C C13 0.2714(3) 0.0531(3) 0.51068(8) 0.0399(6) Uani d . 1
C C12 0.1594(3) 0.0821(3) 0.46713(8) 0.0429(6) Uani d . 1
H H12 0.1064 -0.0099 0.4507 0.052 Uiso calc R 1
C C8 0.0330(3) 0.2717(3) 0.41051(8) 0.0416(6) Uani d . 1
C C9 0.0055(3) 0.4366(3) 0.39532(8) 0.0459(6) Uani d . 1
C C15 0.4212(3) -0.1337(3) 0.56753(8) 0.0438(6) Uani d . 1
C C14 0.3086(3) -0.1094(3) 0.52690(8) 0.0441(6) Uani d . 1
H H14 0.2588 -0.2037 0.5108 0.053 Uiso calc R 1
C C16 0.4969(3) 0.0046(4) 0.59269(8) 0.0475(6) Uani d . 1
C C1 -0.1830(3) 0.2178(3) 0.29503(8) 0.0452(6) Uani d . 1
C C18 0.3488(3) 0.1923(3) 0.53588(8) 0.0469(6) Uani d . 1
H H18 0.3255 0.3032 0.5252 0.056 Uiso calc R 1
C C17 0.4577(3) 0.1682(4) 0.57589(9) 0.0532(7) Uani d . 1
H H17 0.5060 0.2629 0.5920 0.064 Uiso calc R 1
C C5 -0.3461(4) 0.0338(4) 0.24047(11) 0.0689(9) Uani d . 1
H H5 -0.4215 -0.0597 0.2344 0.083 Uiso calc R 1
C C11 -0.2133(4) 0.5723(4) 0.33705(10) 0.0596(7) Uani d . 1
H H11A -0.3240 0.5546 0.3507 0.089 Uiso calc R 1
H H11B -0.2346 0.5690 0.3038 0.089 Uiso calc R 1
H H11C -0.1646 0.6820 0.3465 0.089 Uiso calc R 1
C C6 -0.2976(3) 0.0829(4) 0.28630(9) 0.0567(7) Uani d . 1
H H6 -0.3430 0.0243 0.3107 0.068 Uiso calc R 1
C C7 -0.0519(3) 0.1560(3) 0.37629(8) 0.0426(6) Uani d . 1
C C2 -0.1161(3) 0.3056(4) 0.25858(9) 0.0541(7) Uani d . 1
H H2A -0.0362 0.3958 0.2644 0.065 Uiso calc R 1
C C10 0.0618(4) 0.5984(4) 0.41979(10) 0.0609(8) Uani d . 1
H H10A 0.1012 0.6792 0.3978 0.091 Uiso calc R 1
H H10B 0.1580 0.5747 0.4430 0.091 Uiso calc R 1
H H10C -0.0376 0.6456 0.4343 0.091 Uiso calc R 1
C C4 -0.2831(4) 0.1223(5) 0.20437(10) 0.0719(9) Uani d . 1
H H4A -0.3176 0.0907 0.1739 0.086 Uiso calc R 1
C C3 -0.1694(4) 0.2575(4) 0.21333(10) 0.0647(8) Uani d . 1
H H3A -0.1273 0.3179 0.1888 0.078 Uiso calc R 1

loop_
_atom_site_aniso_label
_atom_site_aniso_U_11
_atom_site_aniso_U_22
_atom_site_aniso_U_33
_atom_site_aniso_U_12
_atom_site_aniso_U_13
_atom_site_aniso_U_23
N3 0.0446(11) 0.0477(13) 0.0434(11) 0.0035(10) -0.0014(9) 0.0012(10)
N1 0.0526(12) 0.0365(12) 0.0494(12) 0.0018(9) -0.0047(10) 0.0019(10)
N2 0.0552(12) 0.0400(12) 0.0460(12) 0.0004(10) -0.0053(10) -0.0005(10)
O1 0.0650(11) 0.0391(12) 0.0553(11) 0.0023(9) -0.0039(9) -0.0010(8)
O2 0.0653(12) 0.0933(17) 0.0495(11) 0.0028(12) -0.0130(9) -0.0004(11)
O3 0.0720(13) 0.0872(17) 0.0802(15) 0.0107(12) -0.0085(12) 0.0363(13)
O4 0.156(3) 0.0433(14) 0.128(2) 0.0001(15) -0.046(2) 0.0050(15)
N4 0.0638(15) 0.0563(17) 0.0732(17) 0.0019(13) -0.0001(13) 0.0142(14)
C13 0.0383(12) 0.0411(15) 0.0407(13) -0.0002(11) 0.0055(10) -0.0025(11)
C12 0.0407(13) 0.0445(15) 0.0432(13) -0.0011(11) 0.0014(11) -0.0032(12)
C8 0.0411(13) 0.0407(15) 0.0425(13) 0.0012(11) 0.0003(11) -0.0008(11)
C9 0.0463(13) 0.0438(15) 0.0470(14) 0.0001(12) 0.0008(12) -0.0019(12)
C15 0.0439(13) 0.0415(15) 0.0462(14) 0.0022(11) 0.0057(11) 0.0083(11)
C14 0.0429(13) 0.0420(15) 0.0474(14) -0.0048(11) 0.0038(11) -0.0009(11)
C16 0.0443(13) 0.0605(17) 0.0374(12) 0.0003(13) 0.0020(11) 0.0000(12)
C1 0.0433(13) 0.0477(15) 0.0429(14) 0.0014(12) -0.0057(11) -0.0020(12)
C18 0.0521(14) 0.0410(15) 0.0471(14) 0.0015(12) 0.0019(12) -0.0029(12)
C17 0.0552(15) 0.0544(17) 0.0495(15) -0.0047(13) 0.0017(12) -0.0136(13)
C5 0.0616(18) 0.072(2) 0.0689(19) -0.0080(16) -0.0160(16) -0.0100(17)
C11 0.0629(17) 0.0473(17) 0.0666(18) 0.0118(14) -0.0056(14) 0.0077(14)
C6 0.0508(15) 0.0625(18) 0.0556(16) -0.0043(14) -0.0018(13) 0.0015(14)
C7 0.0412(13) 0.0418(16) 0.0446(14) 0.0027(11) 0.0031(11) 0.0029(11)
C2 0.0522(15) 0.0580(18) 0.0510(15) -0.0007(13) -0.0020(12) 0.0010(13)
C10 0.0699(18) 0.0448(17) 0.0655(18) 0.0009(14) -0.0083(15) -0.0039(14)
C4 0.078(2) 0.084(2) 0.0497(17) 0.0033(19) -0.0156(16) -0.0075(16)
C3 0.0688(18) 0.078(2) 0.0468(16) 0.0034(17) -0.0002(14) 0.0073(15)

loop_
_atom_type_symbol
_atom_type_description
_atom_type_scat_dispersion_real
_atom_type_scat_dispersion_imag
_atom_type_scat_source
C C 0.0033 0.0016 'International Tables Vol C Tables 4.2.6.8 and 6.1.1.4'
H H 0.0000 0.0000 'International Tables Vol C Tables 4.2.6.8 and 6.1.1.4'
N N 0.0061 0.0033 'International Tables Vol C Tables 4.2.6.8 and 6.1.1.4'
O O 0.0106 0.0060 'International Tables Vol C Tables 4.2.6.8 and 6.1.1.4'

loop_
_geom_angle_atom_site_label_1
_geom_angle_atom_site_label_2
_geom_angle_atom_site_label_3
_geom_angle
C12 N3 C8 122.3(2)
C9 N1 N2 106.88(19)
C9 N1 C11 123.0(2)
N2 N1 C11 117.86(19)
N1 N2 C7 109.80(19)
N1 N2 C1 119.56(19)
C7 N2 C1 124.3(2)
C16 O2 H2 109.5
O4 N4 O3 120.8(3)
O4 N4 C15 119.4(2)
O3 N4 C15 119.8(3)
C14 C13 C18 118.4(2)
C14 C13 C12 121.3(2)
C18 C13 C12 120.3(2)
N3 C12 C13 119.4(2)
N3 C12 H12 120.3
C13 C12 H12 120.3
C9 C8 N3 121.5(2)
C9 C8 C7 108.8(2)
N3 C8 C7 129.6(2)
N1 C9 C8 110.2(2)
N1 C9 C10 121.8(2)
C8 C9 C10 128.0(2)
C16 C15 C14 121.5(2)
C16 C15 N4 120.5(2)
C14 C15 N4 118.0(2)
C13 C14 C15 120.1(2)
C13 C14 H14 119.9
C15 C14 H14 119.9
O2 C16 C17 117.3(2)
O2 C16 C15 125.0(2)
C17 C16 C15 117.7(2)
C6 C1 C2 120.2(2)
C6 C1 N2 118.8(2)
C2 C1 N2 121.0(2)
C17 C18 C13 121.4(2)
C17 C18 H18 119.3
C13 C18 H18 119.3
C18 C17 C16 121.0(2)
C18 C17 H17 119.5
C16 C17 H17 119.5
C4 C5 C6 120.4(3)
C4 C5 H5 119.8
C6 C5 H5 119.8
N1 C11 H11A 109.5
N1 C11 H11B 109.5
H11A C11 H11B 109.5
N1 C11 H11C 109.5
H11A C11 H11C 109.5
H11B C11 H11C 109.5
C1 C6 C5 119.6(3)
C1 C6 H6 120.2
C5 C6 H6 120.2
O1 C7 N2 123.9(2)
O1 C7 C8 132.3(2)
N2 C7 C8 103.8(2)
C3 C2 C1 119.3(3)
C3 C2 H2A 120.3
C1 C2 H2A 120.3
C9 C10 H10A 109.5
C9 C10 H10B 109.5
H10A C10 H10B 109.5
C9 C10 H10C 109.5
H10A C10 H10C 109.5
H10B C10 H10C 109.5
C3 C4 C5 119.7(3)
C3 C4 H4A 120.1
C5 C4 H4A 120.1
C4 C3 C2 120.8(3)
C4 C3 H3A 119.6
C2 C3 H3A 119.6

loop_
_geom_bond_atom_site_label_1
_geom_bond_atom_site_label_2
_geom_bond_distance
N3 C12 1.281(3)
N3 C8 1.394(3)
N1 C9 1.362(3)
N1 N2 1.407(3)
N1 C11 1.464(3)
N2 C7 1.412(3)
N2 C1 1.429(3)
O1 C7 1.235(3)
O2 C16 1.343(3)
O2 H2 0.8200
O3 N4 1.246(3)
O4 N4 1.210(3)
N4 C15 1.435(3)
C13 C14 1.372(3)
C13 C18 1.404(3)
C13 C12 1.469(3)
C12 H12 0.9300
C8 C9 1.369(3)
C8 C7 1.445(3)
C9 C10 1.490(4)
C15 C16 1.394(4)
C15 C14 1.398(3)
C14 H14 0.9300
C16 C17 1.388(4)
C1 C6 1.368(4)
C1 C2 1.387(4)
C18 C17 1.369(3)
C18 H18 0.9300
C17 H17 0.9300
C5 C4 1.369(4)
C5 C6 1.396(4)
C5 H5 0.9300
C11 H11A 0.9600
C11 H11B 0.9600
C11 H11C 0.9600
C6 H6 0.9300
C2 C3 1.385(4)
C2 H2A 0.9300
C10 H10A 0.9600
C10 H10B 0.9600
C10 H10C 0.9600
C4 C3 1.366(4)
C4 H4A 0.9300
C3 H3A 0.9300

loop_
_geom_hbond_atom_site_label_D
_geom_hbond_atom_site_label_H
_geom_hbond_atom_site_label_A
_geom_hbond_site_symmetry_A
_geom_hbond_distance_DH
_geom_hbond_distance_HA
_geom_hbond_distance_DA
_geom_hbond_angle_DHA
O2 H2 O3 . 0.82 1.88 2.583(3) 143
C12 H12 O1 . 0.93 2.45 3.096(3) 127
C18 H18 O4 1_565 0.93 2.38 3.079(4) 132

loop_
_cod_related_entry_id
_cod_related_entry_database
_cod_related_entry_code
1 ChemSpider 18476695
